data_7230756
loop_
_publ_author_name
'Wang, Jun-Jie'
'Zhang, You-Juan'
'Chen, Yan'
'Si, Pan-Pan'
'Pan, Ya-Ya'
'Yang, Jie'
'Fan, Rui-Yang'
'Li, Zhao-Yang'

_publ_section_title
;
 Three new Zn-based metal--organic frameworks exhibiting selective
 fluorescence sensing and photocatalytic activity
;
_journal_issue 27
_journal_name_full CrystEngComm
_journal_page_first 3877
_journal_paper_doi 10.1039/C8CE00598B
_journal_volume 20
_journal_year 2018
_chemical_formula_sum 'C26 H16 N6 O6 Zn'
_chemical_formula_weight 573.82
_space_group_IT_number 15
_space_group_name_Hall '-C 2yc'
_space_group_name_H-M_alt 'C 1 2/c 1'
_symmetry_cell_setting monoclinic
_symmetry_space_group_name_Hall '-C 2yc'
_symmetry_space_group_name_H-M 'C 1 2/c 1'
_atom_sites_solution_hydrogens geom
_atom_sites_solution_primary direct
_atom_sites_solution_secondary difmap
_audit_creation_method SHELXL-97
_audit_update_record
;
2018-05-22 deposited with the CCDC.
2018-05-29 downloaded from the CCDC.
;
_cell_angle_alpha 90.00
_cell_angle_beta 107.46(3)
_cell_angle_gamma 90.00
_cell_formula_units_Z 8
_cell_length_a 22.968(5)
_cell_length_b 9.911(2)
_cell_length_c 21.552(4)
_cell_measurement_reflns_used 4390
_cell_measurement_temperature 293(2)
_cell_measurement_theta_max 23.67
_cell_measurement_theta_min 2.26
_cell_volume 4680.0(18)
_computing_cell_refinement 'Bruker SAINT'
_computing_data_collection 'Bruker APEX2'
_computing_data_reduction 'Bruker SAINT'
_computing_molecular_graphics 'Bruker SHELXTL'
_computing_publication_material 'Bruker SHELXTL'
_computing_structure_refinement 'SHELXL-97 (Sheldrick, 2008)'
_computing_structure_solution 'SHELXS-97 (Sheldrick, 2008)'
_diffrn_ambient_temperature 293(2)
_diffrn_measured_fraction_theta_full 0.991
_diffrn_measured_fraction_theta_max 0.991
_diffrn_measurement_device_type 'Bruker APEX-II CCD'
_diffrn_measurement_method '\f and \w scans'
_diffrn_radiation_monochromator graphite
_diffrn_radiation_source 'fine-focus sealed tube'
_diffrn_radiation_type MoK\a
_diffrn_radiation_wavelength 0.71073
_diffrn_reflns_av_R_equivalents 0.0622
_diffrn_reflns_av_sigmaI/netI 0.0499
_diffrn_reflns_limit_h_max 30
_diffrn_reflns_limit_h_min -30
_diffrn_reflns_limit_k_max 13
_diffrn_reflns_limit_k_min -13
_diffrn_reflns_limit_l_max 28
_diffrn_reflns_limit_l_min -28
_diffrn_reflns_number 28875
_diffrn_reflns_theta_full 28.23
_diffrn_reflns_theta_max 28.23
_diffrn_reflns_theta_min 1.86
_diffrn_standards_decay_% 0
_diffrn_standards_interval_count 0
_diffrn_standards_interval_time 0
_diffrn_standards_number 0
_exptl_absorpt_coefficient_mu 1.108
_exptl_absorpt_correction_type none
_exptl_crystal_colour 'light yellow'
_exptl_crystal_density_diffrn 1.629
_exptl_crystal_density_method 'not measured'
_exptl_crystal_description strip
_exptl_crystal_F_000 2336
_exptl_crystal_size_max 0.20
_exptl_crystal_size_mid 0.20
_exptl_crystal_size_min 0.20
_refine_diff_density_max 0.537
_refine_diff_density_min -0.647
_refine_diff_density_rms 0.183
_refine_ls_extinction_method none
_refine_ls_goodness_of_fit_ref 1.004
_refine_ls_hydrogen_treatment constr
_refine_ls_matrix_type full
_refine_ls_number_parameters 352
_refine_ls_number_reflns 5732
_refine_ls_number_restraints 0
_refine_ls_restrained_S_all 1.004
_refine_ls_R_factor_all 0.0657
_refine_ls_R_factor_gt 0.0388
_refine_ls_shift/su_max 0.002
_refine_ls_shift/su_mean 0.000
_refine_ls_structure_factor_coef Fsqd
_refine_ls_weighting_details 'calc w=1/[\s^2^(Fo^2^)+(0.0618P)^2^+0.0000P] where P=(Fo^2^+2Fc^2^)/3'
_refine_ls_weighting_scheme calc
_refine_ls_wR_factor_gt 0.1005
_refine_ls_wR_factor_ref 0.1132
_reflns_number_gt 3999
_reflns_number_total 5732
_reflns_threshold_expression I>2sigma(I)
_cod_data_source_file c8ce00598b2.cif
_cod_data_source_block 3
_cod_depositor_comments
;
The following automatic conversions were performed:

'_symmetry_cell_setting' value 'Monoclinic' changed to 'monoclinic'
according to
/home/data/users/saulius/crontab/automatic-downloads/rss-feeds/RSC/lib/dictionaries/cif_core.dic
dictionary named 'cif_core.dic' version 2.4.2 from 2011-04-26.

Automatic conversion script
Id: cif_fix_values 4973 2017-02-22 13:04:09Z antanas 

 Adding full bibliography for 7230754--7230756.cif.
;
_cod_original_cell_volume 4680.3(16)
_cod_original_sg_symbol_H-M 'C2/c  '
_cod_database_code 7230756

loop_
_symmetry_equiv_pos_as_xyz
'x, y, z'
'-x, y, -z+1/2'
'x+1/2, y+1/2, z'
'-x+1/2, y+1/2, -z+1/2'
'-x, -y, -z'
'x, -y, z-1/2'
'-x+1/2, -y+1/2, -z'
'x+1/2, -y+1/2, z-1/2'

loop_
_atom_site_label
_atom_site_type_symbol
_atom_site_fract_x
_atom_site_fract_y
_atom_site_fract_z
_atom_site_U_iso_or_equiv
_atom_site_adp_type
_atom_site_occupancy
_atom_site_symmetry_multiplicity
_atom_site_calc_flag
_atom_site_refinement_flags
Zn1 Zn 1.461572(13) 0.16085(3) 1.048852(14) 0.02554(10) Uani 1 1 d .
N1 N 1.38902(10) 0.15662(19) 0.96170(10) 0.0272(5) Uani 1 1 d .
N4 N 1.17537(10) 0.1986(2) 0.69189(10) 0.0271(5) Uani 1 1 d .
H4B H 1.1389 0.2174 0.6682 0.032 Uiso 1 1 calc R
O1 O 1.49114(9) -0.00871(15) 1.09566(9) 0.0350(4) Uani 1 1 d .
C6 C 1.25700(13) 0.1680(2) 0.77410(13) 0.0309(6) Uani 1 1 d .
C13 C 1.22182(12) 0.1540(2) 0.67039(13) 0.0298(6) Uani 1 1 d .
N5 N 1.27215(10) 0.1340(2) 0.71944(11) 0.0358(5) Uani 1 1 d .
C19 C 1.49122(12) -0.1217(2) 1.06920(13) 0.0267(5) Uani 1 1 d .
C3 C 1.30247(12) 0.1637(2) 0.83874(12) 0.0291(6) Uani 1 1 d .
C12 C 1.11285(13) 0.3374(3) 0.78323(13) 0.0358(6) Uani 1 1 d .
H12A H 1.1024 0.3790 0.7427 0.043 Uiso 1 1 calc R
C5 C 1.36263(12) 0.2722(3) 0.93522(13) 0.0326(6) Uani 1 1 d .
H5A H 1.3742 0.3515 0.9587 0.039 Uiso 1 1 calc R
C9 C 1.17179(13) 0.1841(3) 0.86098(13) 0.0359(6) Uani 1 1 d .
H9A H 1.2023 0.1193 0.8743 0.043 Uiso 1 1 calc R
C7 C 1.19724(12) 0.2080(2) 0.75821(12) 0.0274(5) Uani 1 1 d .
C2 C 1.33041(13) 0.0444(3) 0.86508(13) 0.0375(6) Uani 1 1 d .
H2A H 1.3209 -0.0357 0.8418 0.045 Uiso 1 1 calc R
C1 C 1.37243(12) 0.0449(3) 0.92594(13) 0.0339(6) Uani 1 1 d .
H1A H 1.3902 -0.0366 0.9431 0.041 Uiso 1 1 calc R
C4 C 1.31972(12) 0.2799(3) 0.87557(13) 0.0348(6) Uani 1 1 d .
H4A H 1.3022 0.3625 0.8598 0.042 Uiso 1 1 calc R
C8 C 1.16010(11) 0.2448(2) 0.80018(12) 0.0263(5) Uani 1 1 d .
C23 C 1.55984(13) -0.4566(2) 1.19687(12) 0.0320(6) Uani 1 1 d .
H23A H 1.5759 -0.5284 1.2244 0.038 Uiso 1 1 calc R
C24 C 1.52888(12) -0.4781(2) 1.13168(12) 0.0270(5) Uani 1 1 d .
C21 C 1.54416(12) -0.2159(2) 1.18024(12) 0.0299(6) Uani 1 1 d .
H21A H 1.5491 -0.1288 1.1971 0.036 Uiso 1 1 calc R
C14 C 1.21819(13) 0.1287(2) 0.60229(12) 0.0314(6) Uani 1 1 d .
C22 C 1.56624(13) -0.3249(2) 1.21979(13) 0.0334(6) Uani 1 1 d .
C15 C 1.16707(14) 0.1543(3) 0.55063(14) 0.0409(7) Uani 1 1 d .
H15A H 1.1323 0.1916 0.5573 0.049 Uiso 1 1 calc R
C18 C 1.26834(14) 0.0742(3) 0.58879(14) 0.0442(7) Uani 1 1 d .
H18A H 1.3040 0.0565 0.6222 0.053 Uiso 1 1 calc R
O5 O 1.59314(11) -0.1913(2) 1.31137(10) 0.0550(6) Uani 1 1 d .
C25 C 1.50663(12) -0.3689(2) 1.09122(12) 0.0271(5) Uani 1 1 d .
H25A H 1.4862 -0.3839 1.0475 0.032 Uiso 1 1 calc R
N6 N 1.59595(14) -0.3017(3) 1.28903(12) 0.0523(7) Uani 1 1 d .
C20 C 1.51438(11) -0.2378(2) 1.11480(12) 0.0270(5) Uani 1 1 d .
C16 C 1.16873(17) 0.1232(4) 0.48824(15) 0.0541(8) Uani 1 1 d .
H16A H 1.1342 0.1420 0.4536 0.065 Uiso 1 1 calc R
N3 N 1.21618(14) 0.0685(3) 0.47482(12) 0.0571(8) Uani 1 1 d .
C17 C 1.26485(17) 0.0464(4) 0.52528(16) 0.0563(9) Uani 1 1 d .
H17A H 1.2991 0.0095 0.5172 0.068 Uiso 1 1 calc R
O6 O 1.6213(2) -0.3937(3) 1.32128(13) 0.149(2) Uani 1 1 d .
O2 O 1.47439(8) -0.14387(16) 1.00931(9) 0.0311(4) Uani 1 1 d .
N2 N 1.09342(10) 0.3116(2) 0.88533(10) 0.0304(5) Uani 1 1 d .
C11 C 1.08138(13) 0.3674(3) 0.82678(13) 0.0357(6) Uani 1 1 d .
H11A H 1.0499 0.4303 0.8145 0.043 Uiso 1 1 calc R
C10 C 1.13824(13) 0.2203(3) 0.90082(14) 0.0397(7) Uani 1 1 d .
H10A H 1.1471 0.1788 0.9413 0.048 Uiso 1 1 calc R
O3 O 1.47377(8) -0.63550(17) 1.05425(8) 0.0311(4) Uani 1 1 d .
O4 O 1.55001(9) -0.71437(17) 1.13451(9) 0.0371(5) Uani 1 1 d .
C26 C 1.51775(12) -0.6193(2) 1.10505(12) 0.0262(5) Uani 1 1 d .

loop_
_atom_site_aniso_label
_atom_site_aniso_U_11
_atom_site_aniso_U_22
_atom_site_aniso_U_33
_atom_site_aniso_U_23
_atom_site_aniso_U_13
_atom_site_aniso_U_12
Zn1 0.03096(19) 0.01992(15) 0.02403(17) 0.00019(10) 0.00565(13) 0.00275(11)
N1 0.0260(12) 0.0291(10) 0.0256(11) -0.0001(8) 0.0062(10) 0.0004(9)
N4 0.0268(12) 0.0309(10) 0.0209(11) 0.0002(8) 0.0031(9) 0.0025(9)
O1 0.0552(13) 0.0216(8) 0.0315(10) 0.0035(7) 0.0179(9) 0.0100(8)
C6 0.0318(15) 0.0368(14) 0.0231(14) -0.0026(10) 0.0070(12) 0.0048(11)
C13 0.0310(15) 0.0329(13) 0.0247(14) -0.0026(10) 0.0072(12) 0.0006(11)
N5 0.0320(13) 0.0490(13) 0.0255(12) -0.0042(10) 0.0072(11) 0.0061(10)
C19 0.0284(14) 0.0210(11) 0.0342(15) 0.0041(10) 0.0147(12) 0.0050(10)
C3 0.0254(14) 0.0384(14) 0.0233(14) -0.0033(10) 0.0070(11) 0.0030(11)
C12 0.0425(17) 0.0410(15) 0.0248(14) 0.0083(11) 0.0114(13) 0.0113(12)
C5 0.0364(16) 0.0323(13) 0.0257(14) -0.0041(10) 0.0039(13) -0.0001(11)
C9 0.0356(16) 0.0420(15) 0.0312(15) 0.0067(11) 0.0118(13) 0.0127(12)
C7 0.0275(14) 0.0318(12) 0.0209(13) 0.0007(10) 0.0043(11) 0.0029(10)
C2 0.0392(17) 0.0352(14) 0.0313(15) -0.0094(11) 0.0001(13) 0.0017(12)
C1 0.0342(16) 0.0272(13) 0.0358(16) 0.0012(10) 0.0036(13) 0.0022(11)
C4 0.0374(16) 0.0327(13) 0.0306(15) 0.0015(11) 0.0048(13) 0.0101(12)
C8 0.0255(14) 0.0278(12) 0.0243(13) -0.0037(9) 0.0054(11) -0.0012(10)
C23 0.0423(16) 0.0237(12) 0.0252(14) 0.0027(9) 0.0027(12) 0.0044(11)
C24 0.0290(14) 0.0226(11) 0.0262(13) -0.0028(9) 0.0032(11) -0.0020(10)
C21 0.0386(16) 0.0212(11) 0.0291(14) -0.0038(10) 0.0093(12) 0.0006(11)
C14 0.0392(16) 0.0325(13) 0.0220(13) -0.0017(10) 0.0086(12) -0.0026(11)
C22 0.0392(16) 0.0305(13) 0.0255(14) -0.0020(10) 0.0024(13) 0.0003(11)
C15 0.0429(18) 0.0484(17) 0.0301(16) -0.0013(12) 0.0088(14) -0.0005(13)
C18 0.0418(18) 0.0580(18) 0.0333(16) -0.0055(13) 0.0120(14) 0.0057(14)
O5 0.0702(16) 0.0499(13) 0.0407(13) -0.0195(10) 0.0106(12) -0.0076(11)
C25 0.0323(15) 0.0248(11) 0.0227(13) 0.0002(9) 0.0064(12) 0.0015(10)
N6 0.077(2) 0.0372(13) 0.0299(14) -0.0065(11) -0.0035(14) 0.0018(13)
C20 0.0285(14) 0.0236(11) 0.0294(14) 0.0011(9) 0.0092(12) 0.0031(10)
C16 0.059(2) 0.070(2) 0.0262(16) -0.0010(15) 0.0015(16) -0.0042(18)
N3 0.067(2) 0.0727(19) 0.0308(15) -0.0118(13) 0.0143(15) -0.0051(16)
C17 0.058(2) 0.075(2) 0.043(2) -0.0132(17) 0.0256(19) 0.0037(18)
O6 0.279(5) 0.0585(17) 0.0413(17) -0.0080(14) -0.056(2) 0.051(2)
O2 0.0340(11) 0.0300(9) 0.0274(10) 0.0053(7) 0.0065(8) 0.0070(8)
N2 0.0338(13) 0.0327(11) 0.0263(12) 0.0028(9) 0.0113(10) 0.0061(9)
C11 0.0376(16) 0.0368(14) 0.0332(16) 0.0049(11) 0.0115(13) 0.0129(12)
C10 0.0438(18) 0.0482(16) 0.0297(15) 0.0114(12) 0.0150(14) 0.0168(14)
O3 0.0351(11) 0.0267(9) 0.0267(10) -0.0041(7) 0.0022(9) -0.0031(7)
O4 0.0399(12) 0.0212(8) 0.0435(12) 0.0025(8) 0.0022(9) 0.0034(8)
C26 0.0300(14) 0.0233(11) 0.0264(14) -0.0024(9) 0.0099(12) -0.0022(10)

loop_
_atom_type_symbol
_atom_type_description
_atom_type_scat_dispersion_real
_atom_type_scat_dispersion_imag
_atom_type_scat_source
C C 0.0033 0.0016 'International Tables Vol C Tables 4.2.6.8 and 6.1.1.4'
H H 0.0000 0.0000 'International Tables Vol C Tables 4.2.6.8 and 6.1.1.4'
N N 0.0061 0.0033 'International Tables Vol C Tables 4.2.6.8 and 6.1.1.4'
O O 0.0106 0.0060 'International Tables Vol C Tables 4.2.6.8 and 6.1.1.4'
Zn Zn 0.2839 1.4301 'International Tables Vol C Tables 4.2.6.8 and 6.1.1.4'

loop_
_geom_angle_atom_site_label_1
_geom_angle_atom_site_label_2
_geom_angle_atom_site_label_3
_geom_angle
_geom_angle_site_symmetry_1
_geom_angle_site_symmetry_3
O1 Zn1 O3 142.63(8) . 1_565
O1 Zn1 N1 119.89(8) . .
O3 Zn1 N1 97.43(7) 1_565 .
O1 Zn1 N2 87.23(7) . 7_757
O3 Zn1 N2 86.30(7) 1_565 7_757
N1 Zn1 N2 97.18(8) . 7_757
O1 Zn1 O2 92.27(7) . 5_857
O3 Zn1 O2 90.25(7) 1_565 5_857
N1 Zn1 O2 88.61(7) . 5_857
N2 Zn1 O2 173.59(8) 7_757 5_857
C1 N1 C5 116.6(2) . .
C1 N1 Zn1 122.91(17) . .
C5 N1 Zn1 119.91(17) . .
C13 N4 C7 107.4(2) . .
C13 N4 H4B 126.3 . .
C7 N4 H4B 126.3 . .
C19 O1 Zn1 125.04(17) . .
N5 C6 C7 110.5(2) . .
N5 C6 C3 121.2(2) . .
C7 C6 C3 128.3(2) . .
N5 C13 N4 111.2(2) . .
N5 C13 C14 123.1(2) . .
N4 C13 C14 125.6(2) . .
C13 N5 C6 105.3(2) . .
O2 C19 O1 125.6(2) . .
O2 C19 C20 118.7(2) . .
O1 C19 C20 115.7(2) . .
C2 C3 C4 117.2(2) . .
C2 C3 C6 121.6(2) . .
C4 C3 C6 121.2(2) . .
C11 C12 C8 119.6(2) . .
C11 C12 H12A 120.2 . .
C8 C12 H12A 120.2 . .
N1 C5 C4 123.6(2) . .
N1 C5 H5A 118.2 . .
C4 C5 H5A 118.2 . .
C10 C9 C8 119.6(2) . .
C10 C9 H9A 120.2 . .
C8 C9 H9A 120.2 . .
N4 C7 C6 105.5(2) . .
N4 C7 C8 124.3(2) . .
C6 C7 C8 130.1(2) . .
C1 C2 C3 119.7(2) . .
C1 C2 H2A 120.2 . .
C3 C2 H2A 120.2 . .
N1 C1 C2 123.3(2) . .
N1 C1 H1A 118.3 . .
C2 C1 H1A 118.3 . .
C5 C4 C3 119.5(2) . .
C5 C4 H4A 120.2 . .
C3 C4 H4A 120.2 . .
C12 C8 C9 116.7(2) . .
C12 C8 C7 123.9(2) . .
C9 C8 C7 119.4(2) . .
C24 C23 C22 118.2(2) . .
C24 C23 H23A 120.9 . .
C22 C23 H23A 120.9 . .
C25 C24 C23 119.8(2) . .
C25 C24 C26 119.8(2) . .
C23 C24 C26 120.4(2) . .
C22 C21 C20 119.0(2) . .
C22 C21 H21A 120.5 . .
C20 C21 H21A 120.5 . .
C15 C14 C18 117.7(3) . .
C15 C14 C13 123.8(2) . .
C18 C14 C13 118.5(3) . .
C21 C22 C23 122.6(2) . .
C21 C22 N6 118.8(2) . .
C23 C22 N6 118.6(2) . .
C14 C15 C16 118.5(3) . .
C14 C15 H15A 120.8 . .
C16 C15 H15A 120.8 . .
C17 C18 C14 119.0(3) . .
C17 C18 H18A 120.5 . .
C14 C18 H18A 120.5 . .
C24 C25 C20 121.2(2) . .
C24 C25 H25A 119.4 . .
C20 C25 H25A 119.4 . .
O6 N6 O5 122.6(3) . .
O6 N6 C22 118.2(2) . .
O5 N6 C22 119.1(2) . .
C21 C20 C25 119.2(2) . .
C21 C20 C19 121.0(2) . .
C25 C20 C19 119.7(2) . .
N3 C16 C15 124.4(3) . .
N3 C16 H16A 117.8 . .
C15 C16 H16A 117.8 . .
C16 N3 C17 115.8(3) . .
N3 C17 C18 124.6(3) . .
N3 C17 H17A 117.7 . .
C18 C17 H17A 117.7 . .
C19 O2 Zn1 123.18(17) . 5_857
C11 N2 C10 116.4(2) . .
C11 N2 Zn1 124.71(18) . 7_757
C10 N2 Zn1 118.38(17) . 7_757
N2 C11 C12 123.7(2) . .
N2 C11 H11A 118.2 . .
C12 C11 H11A 118.2 . .
N2 C10 C9 124.0(3) . .
N2 C10 H10A 118.0 . .
C9 C10 H10A 118.0 . .
C26 O3 Zn1 103.72(15) . 1_545
O4 C26 O3 123.1(2) . .
O4 C26 C24 120.1(2) . .
O3 C26 C24 116.8(2) . .

loop_
_geom_bond_atom_site_label_1
_geom_bond_atom_site_label_2
_geom_bond_distance
_geom_bond_site_symmetry_2
Zn1 O1 1.9729(16) .
Zn1 O3 2.0363(17) 1_565
Zn1 N1 2.104(2) .
Zn1 N2 2.181(2) 7_757
Zn1 O2 2.2067(19) 5_857
N1 C1 1.338(3) .
N1 C5 1.341(3) .
N4 C13 1.358(3) .
N4 C7 1.369(3) .
N4 H4B 0.8600 .
O1 C19 1.257(3) .
C6 N5 1.367(3) .
C6 C7 1.370(4) .
C6 C3 1.470(4) .
C13 N5 1.326(3) .
C13 C14 1.466(3) .
C19 O2 1.251(3) .
C19 C20 1.503(3) .
C3 C2 1.383(4) .
C3 C4 1.388(3) .
C12 C11 1.378(4) .
C12 C8 1.384(3) .
C12 H12A 0.9300 .
C5 C4 1.367(4) .
C5 H5A 0.9300 .
C9 C10 1.363(4) .
C9 C8 1.393(4) .
C9 H9A 0.9300 .
C7 C8 1.463(3) .
C2 C1 1.376(4) .
C2 H2A 0.9300 .
C1 H1A 0.9300 .
C4 H4A 0.9300 .
C23 C24 1.388(4) .
C23 C22 1.387(3) .
C23 H23A 0.9300 .
C24 C25 1.388(3) .
C24 C26 1.505(3) .
C21 C22 1.376(3) .
C21 C20 1.388(4) .
C21 H21A 0.9300 .
C14 C15 1.378(4) .
C14 C18 1.380(4) .
C22 N6 1.461(4) .
C15 C16 1.391(4) .
C15 H15A 0.9300 .
C18 C17 1.375(4) .
C18 H18A 0.9300 .
O5 N6 1.204(3) .
C25 C20 1.388(3) .
C25 H25A 0.9300 .
N6 O6 1.188(4) .
C16 N3 1.325(4) .
C16 H16A 0.9300 .
N3 C17 1.323(4) .
C17 H17A 0.9300 .
O2 Zn1 2.2067(18) 5_857
N2 C11 1.329(3) .
N2 C10 1.336(3) .
N2 Zn1 2.181(2) 7_757
C11 H11A 0.9300 .
C10 H10A 0.9300 .
O3 C26 1.257(3) .
O3 Zn1 2.0363(17) 1_545
O4 C26 1.248(3) .

loop_
_geom_torsion_atom_site_label_1
_geom_torsion_atom_site_label_2
_geom_torsion_atom_site_label_3
_geom_torsion_atom_site_label_4
_geom_torsion
_geom_torsion_site_symmetry_1
_geom_torsion_site_symmetry_4
O1 Zn1 N1 C1 -19.4(2) . .
O3 Zn1 N1 C1 162.45(19) 1_565 .
N2 Zn1 N1 C1 -110.4(2) 7_757 .
O2 Zn1 N1 C1 72.4(2) 5_857 .
O1 Zn1 N1 C5 169.64(17) . .
O3 Zn1 N1 C5 -8.5(2) 1_565 .
N2 Zn1 N1 C5 78.71(19) 7_757 .
O2 Zn1 N1 C5 -98.54(19) 5_857 .
O3 Zn1 O1 C19 -150.83(19) 1_565 .
N1 Zn1 O1 C19 32.3(2) . .
N2 Zn1 O1 C19 129.0(2) 7_757 .
O2 Zn1 O1 C19 -57.4(2) 5_857 .
C7 N4 C13 N5 0.2(3) . .
C7 N4 C13 C14 179.6(2) . .
N4 C13 N5 C6 -0.3(3) . .
C14 C13 N5 C6 -179.7(2) . .
C7 C6 N5 C13 0.3(3) . .
C3 C6 N5 C13 -177.7(2) . .
Zn1 O1 C19 O2 2.3(4) . .
Zn1 O1 C19 C20 -178.38(16) . .
N5 C6 C3 C2 -62.6(4) . .
C7 C6 C3 C2 119.8(3) . .
N5 C6 C3 C4 116.5(3) . .
C7 C6 C3 C4 -61.1(4) . .
C1 N1 C5 C4 1.5(4) . .
Zn1 N1 C5 C4 173.0(2) . .
C13 N4 C7 C6 0.0(3) . .
C13 N4 C7 C8 -176.1(2) . .
N5 C6 C7 N4 -0.2(3) . .
C3 C6 C7 N4 177.6(2) . .
N5 C6 C7 C8 175.7(2) . .
C3 C6 C7 C8 -6.5(5) . .
C4 C3 C2 C1 1.2(4) . .
C6 C3 C2 C1 -179.6(3) . .
C5 N1 C1 C2 -0.3(4) . .
Zn1 N1 C1 C2 -171.5(2) . .
C3 C2 C1 N1 -1.1(4) . .
N1 C5 C4 C3 -1.3(4) . .
C2 C3 C4 C5 -0.1(4) . .
C6 C3 C4 C5 -179.3(2) . .
C11 C12 C8 C9 1.7(4) . .
C11 C12 C8 C7 -178.6(2) . .
C10 C9 C8 C12 -1.8(4) . .
C10 C9 C8 C7 178.5(3) . .
N4 C7 C8 C12 -35.5(4) . .
C6 C7 C8 C12 149.3(3) . .
N4 C7 C8 C9 144.1(3) . .
C6 C7 C8 C9 -31.0(4) . .
C22 C23 C24 C25 1.5(4) . .
C22 C23 C24 C26 -176.8(2) . .
N5 C13 C14 C15 -177.2(3) . .
N4 C13 C14 C15 3.5(4) . .
N5 C13 C14 C18 3.9(4) . .
N4 C13 C14 C18 -175.4(3) . .
C20 C21 C22 C23 -0.1(4) . .
C20 C21 C22 N6 -178.2(3) . .
C24 C23 C22 C21 -1.2(4) . .
C24 C23 C22 N6 176.8(3) . .
C18 C14 C15 C16 0.4(4) . .
C13 C14 C15 C16 -178.5(3) . .
C15 C14 C18 C17 -0.9(4) . .
C13 C14 C18 C17 178.1(3) . .
C23 C24 C25 C20 -0.4(4) . .
C26 C24 C25 C20 177.8(2) . .
C21 C22 N6 O6 -171.1(4) . .
C23 C22 N6 O6 10.7(5) . .
C21 C22 N6 O5 10.0(4) . .
C23 C22 N6 O5 -168.2(3) . .
C22 C21 C20 C25 1.2(4) . .
C22 C21 C20 C19 -178.0(2) . .
C24 C25 C20 C21 -0.9(4) . .
C24 C25 C20 C19 178.3(2) . .
O2 C19 C20 C21 167.7(2) . .
O1 C19 C20 C21 -11.7(4) . .
O2 C19 C20 C25 -11.5(4) . .
O1 C19 C20 C25 169.1(2) . .
C14 C15 C16 N3 0.9(5) . .
C15 C16 N3 C17 -1.6(5) . .
C16 N3 C17 C18 1.1(5) . .
C14 C18 C17 N3 0.1(5) . .
O1 C19 O2 Zn1 98.4(3) . 5_857
C20 C19 O2 Zn1 -81.0(2) . 5_857
C10 N2 C11 C12 -1.0(4) . .
Zn1 N2 C11 C12 -172.8(2) 7_757 .
C8 C12 C11 N2 -0.4(4) . .
C11 N2 C10 C9 1.0(4) . .
Zn1 N2 C10 C9 173.3(2) 7_757 .
C8 C9 C10 N2 0.4(5) . .
Zn1 O3 C26 O4 11.3(3) 1_545 .
Zn1 O3 C26 C24 -165.97(17) 1_545 .
C25 C24 C26 O4 161.0(2) . .
C23 C24 C26 O4 -20.7(4) . .
C25 C24 C26 O3 -21.6(3) . .
C23 C24 C26 O3 156.6(2) . .
